data_4076108
loop_
_publ_author_name
'Cai, Shuyi'
'Jin, Guo-Xin'

_publ_section_title
;
 Heteronuclear Tungsten and Cobalt Derivatives of the 16-Electron
 Half-Sandwich Complex Cp*Rh[E2C2(B10H10)] (E = S, Se)
;
_journal_issue 22
_journal_name_full Organometallics
_journal_page_first 5280
_journal_paper_doi 10.1021/om050598p
_journal_volume 24
_journal_year 2005
_chemical_formula_sum 'C17 H37 B20 Cl2 O2 Rh S4 W'
_chemical_formula_weight 975.57
_chemical_name_systematic
; 
 ? 
;
_space_group_IT_number 2
_symmetry_cell_setting triclinic
_symmetry_space_group_name_Hall '-P 1'
_symmetry_space_group_name_H-M 'P -1'
_atom_sites_solution_hydrogens geom
_atom_sites_solution_primary direct
_atom_sites_solution_secondary difmap
_audit_creation_method SHELXL-97
_cell_angle_alpha 73.666(7)
_cell_angle_beta 65.349(7)
_cell_angle_gamma 73.831(7)
_cell_formula_units_Z 2
_cell_length_a 12.287(6)
_cell_length_b 13.278(6)
_cell_length_c 13.865(6)
_cell_measurement_temperature 298(2)
_cell_volume 1938.9(15)
_computing_structure_refinement 'SHELXL-97 (Sheldrick, 1997)'
_computing_structure_solution 'SHELXS-97 (Sheldrick, 1990)'
_diffrn_ambient_temperature 298(2)
_diffrn_measured_fraction_theta_full 0.987
_diffrn_measured_fraction_theta_max 0.987
_diffrn_radiation_monochromator graphite
_diffrn_radiation_source 'fine-focus sealed tube'
_diffrn_radiation_type MoK\a
_diffrn_radiation_wavelength 0.71073
_diffrn_reflns_av_R_equivalents 0.0544
_diffrn_reflns_av_sigmaI/netI 0.1225
_diffrn_reflns_limit_h_max 14
_diffrn_reflns_limit_h_min -7
_diffrn_reflns_limit_k_max 15
_diffrn_reflns_limit_k_min -14
_diffrn_reflns_limit_l_max 16
_diffrn_reflns_limit_l_min -16
_diffrn_reflns_number 8225
_diffrn_reflns_theta_full 25.01
_diffrn_reflns_theta_max 25.01
_diffrn_reflns_theta_min 1.63
_exptl_absorpt_coefficient_mu 3.764
_exptl_absorpt_correction_T_max 0.9285
_exptl_absorpt_correction_T_min 0.5198
_exptl_absorpt_process_details sadabs
_exptl_crystal_density_diffrn 1.671
_exptl_crystal_density_method 'not measured'
_exptl_crystal_F_000 944
_exptl_crystal_size_max 0.20
_exptl_crystal_size_mid 0.10
_exptl_crystal_size_min 0.02
_refine_diff_density_max 2.505
_refine_diff_density_min -2.540
_refine_diff_density_rms 0.209
_refine_ls_extinction_method none
_refine_ls_goodness_of_fit_ref 0.928
_refine_ls_hydrogen_treatment mixed
_refine_ls_matrix_type full
_refine_ls_number_parameters 434
_refine_ls_number_reflns 6768
_refine_ls_number_restraints 0
_refine_ls_restrained_S_all 0.928
_refine_ls_R_factor_all 0.1015
_refine_ls_R_factor_gt 0.0630
_refine_ls_shift/su_max 0.001
_refine_ls_shift/su_mean 0.000
_refine_ls_structure_factor_coef Fsqd
_refine_ls_weighting_details 'calc w=1/[\s^2^(Fo^2^)+(0.0826P)^2^+0.0000P] where P=(Fo^2^+2Fc^2^)/3'
_refine_ls_weighting_scheme calc
_refine_ls_wR_factor_gt 0.1480
_refine_ls_wR_factor_ref 0.1614
_reflns_number_gt 4224
_reflns_number_total 6768
_reflns_threshold_expression >2sigma(I)
_cod_data_source_file om050598psi20050717_023409.cif
_cod_data_source_block f40312a
_cod_depositor_comments
;
The following automatic conversions were performed:

'_symmetry_cell_setting' value 'Triclinic' changed to 'triclinic'
according to /home/saulius/struct/CIF-dictionaries/cif_core.dic
dictionary named 'cif_core.dic' version 2.4.1 from 2010-06-29.

Automatic conversion script
Id: cif_fix_values 1715 2011-07-08 13:25:40Z adriana 
;
_cod_original_cell_volume 1939.0(15)
_cod_original_sg_symbol_H-M P-1
_cod_database_code 4076108

loop_
_symmetry_equiv_pos_as_xyz
'x, y, z'
'-x, -y, -z'

loop_
_atom_site_label
_atom_site_type_symbol
_atom_site_fract_x
_atom_site_fract_y
_atom_site_fract_z
_atom_site_U_iso_or_equiv
_atom_site_adp_type
_atom_site_occupancy
_atom_site_symmetry_multiplicity
_atom_site_calc_flag
_atom_site_refinement_flags
W1 W 0.33580(5) 0.28566(4) 1.00936(4) 0.03481(18) Uani 1 1 d .
Rh2 Rh 0.50746(8) 0.27335(7) 0.80636(7) 0.0332(3) Uani 1 1 d .
S1 S 0.3042(3) 0.3643(2) 0.8353(2) 0.0358(7) Uani 1 1 d .
S2 S 0.4017(3) 0.1319(2) 0.9157(2) 0.0377(7) Uani 1 1 d .
S3 S 0.1708(3) 0.4106(2) 1.0996(3) 0.0426(8) Uani 1 1 d .
S4 S 0.2847(3) 0.1657(3) 1.1774(3) 0.0444(8) Uani 1 1 d .
C1 C 0.4942(15) 0.2234(12) 1.0205(10) 0.052(4) Uani 1 1 d .
O1 O 0.5842(10) 0.1884(10) 1.0404(8) 0.073(3) Uani 1 1 d .
C2 C 0.4068(11) 0.4186(12) 0.9571(10) 0.045(3) Uani 1 1 d .
O2 O 0.4440(9) 0.4962(8) 0.9320(7) 0.058(3) Uani 1 1 d .
C3 C 0.2325(11) 0.2698(9) 0.8216(9) 0.037(3) Uani 1 1 d .
C4 C 0.2814(11) 0.1490(9) 0.8651(9) 0.039(3) Uani 1 1 d .
C5 C 0.1018(12) 0.3502(9) 1.2387(9) 0.040(3) Uani 1 1 d .
C6 C 0.1580(12) 0.2279(10) 1.2768(9) 0.041(3) Uani 1 1 d .
C7 C 0.6123(12) 0.3136(10) 0.6343(9) 0.043(3) Uani 1 1 d .
C8 C 0.6276(11) 0.3815(10) 0.6910(10) 0.041(3) Uani 1 1 d .
C9 C 0.6837(11) 0.3198(10) 0.7623(10) 0.040(3) Uani 1 1 d .
C10 C 0.7035(11) 0.2109(10) 0.7541(10) 0.039(3) Uani 1 1 d .
C11 C 0.6604(10) 0.2086(10) 0.6722(9) 0.037(3) Uani 1 1 d .
C12 C 0.5661(12) 0.3525(10) 0.5430(10) 0.050(4) Uani 1 1 d .
H12A H 0.5367 0.2963 0.5356 0.074 Uiso 1 1 calc R
H12B H 0.6312 0.3733 0.4770 0.074 Uiso 1 1 calc R
H12C H 0.5010 0.4128 0.5579 0.074 Uiso 1 1 calc R
C13 C 0.5963(13) 0.5008(10) 0.6652(11) 0.058(4) Uani 1 1 d .
H13A H 0.5839 0.5295 0.7261 0.088 Uiso 1 1 calc R
H13B H 0.5231 0.5216 0.6496 0.088 Uiso 1 1 calc R
H13C H 0.6618 0.5277 0.6035 0.088 Uiso 1 1 calc R
C14 C 0.7292(12) 0.3578(12) 0.8276(11) 0.057(4) Uani 1 1 d .
H14A H 0.7909 0.3992 0.7802 0.086 Uiso 1 1 calc R
H14B H 0.7632 0.2974 0.8705 0.086 Uiso 1 1 calc R
H14C H 0.6630 0.4012 0.8742 0.086 Uiso 1 1 calc R
C15 C 0.7665(11) 0.1153(10) 0.8121(11) 0.051(4) Uani 1 1 d .
H15A H 0.8509 0.0992 0.7672 0.077 Uiso 1 1 calc R
H15B H 0.7288 0.0552 0.8279 0.077 Uiso 1 1 calc R
H15C H 0.7599 0.1303 0.8783 0.077 Uiso 1 1 calc R
C16 C 0.6716(12) 0.1074(10) 0.6361(11) 0.051(4) Uani 1 1 d .
H16A H 0.6467 0.1253 0.5753 0.076 Uiso 1 1 calc R
H16B H 0.6204 0.0622 0.6943 0.076 Uiso 1 1 calc R
H16C H 0.7547 0.0705 0.6158 0.076 Uiso 1 1 calc R
B3 B 0.3215(14) 0.1908(12) 0.7275(12) 0.043(4) Uani 1 1 d .
H3 H 0.4139 0.1991 0.6691 0.051 Uiso 1 1 calc R
B4 B 0.1918(14) 0.2827(12) 0.7142(12) 0.044(4) Uani 1 1 d .
H4 H 0.1999 0.3519 0.6473 0.052 Uiso 1 1 calc R
B5 B 0.0771(15) 0.2957(13) 0.8454(13) 0.047(4) Uani 1 1 d .
H5 H 0.0130 0.3708 0.8625 0.056 Uiso 1 1 calc R
B6 B 0.1400(15) 0.2054(12) 0.9423(13) 0.049(4) Uani 1 1 d .
H6 H 0.1160 0.2232 1.0223 0.059 Uiso 1 1 calc R
B7 B 0.2821(15) 0.0646(13) 0.7932(13) 0.050(4) Uani 1 1 d .
H7 H 0.3493 -0.0095 0.7789 0.060 Uiso 1 1 calc R
B8 B 0.2196(17) 0.1503(13) 0.6931(14) 0.056(5) Uani 1 1 d .
H8 H 0.2445 0.1319 0.6132 0.067 Uiso 1 1 calc R
B9 B 0.0706(14) 0.2120(15) 0.7666(14) 0.057(5) Uani 1 1 d .
H9 H -0.0012 0.2344 0.7326 0.069 Uiso 1 1 calc R
B10 B 0.0385(17) 0.1618(15) 0.9071(15) 0.062(5) Uani 1 1 d .
H10 H -0.0534 0.1507 0.9647 0.075 Uiso 1 1 calc R
B11 B 0.1661(16) 0.0758(13) 0.9213(14) 0.054(4) Uani 1 1 d .
H11 H 0.1584 0.0077 0.9894 0.065 Uiso 1 1 calc R
B12 B 0.1232(17) 0.0785(14) 0.8159(14) 0.058(5) Uani 1 1 d .
H12 H 0.0865 0.0128 0.8137 0.070 Uiso 1 1 calc R
B13 B 0.0145(13) 0.2560(13) 1.2651(11) 0.044(4) Uani 1 1 d .
H13 H -0.0061 0.2342 1.2045 0.052 Uiso 1 1 calc R
B14 B -0.0546(15) 0.3781(13) 1.3081(12) 0.052(4) Uani 1 1 d .
H14 H -0.1203 0.4353 1.2751 0.062 Uiso 1 1 calc R
B15 B 0.0495(16) 0.4232(14) 1.3395(12) 0.056(5) Uani 1 1 d .
H15 H 0.0508 0.5087 1.3257 0.067 Uiso 1 1 calc R
B16 B 0.1798(16) 0.3292(13) 1.3193(13) 0.052(4) Uani 1 1 d .
H16 H 0.2678 0.3540 1.2925 0.062 Uiso 1 1 calc R
B17 B 0.0499(15) 0.1599(13) 1.3742(12) 0.050(4) Uani 1 1 d .
H17 H 0.0540 0.0740 1.3839 0.060 Uiso 1 1 calc R
B18 B -0.0903(15) 0.2558(13) 1.3971(12) 0.053(4) Uani 1 1 d .
H18 H -0.1786 0.2318 1.4230 0.064 Uiso 1 1 calc R
B19 B -0.0692(16) 0.3623(14) 1.4436(12) 0.060(5) Uani 1 1 d .
H19 H -0.1460 0.4085 1.5000 0.072 Uiso 1 1 calc R
B20 B 0.0764(14) 0.3304(14) 1.4498(13) 0.055(5) Uani 1 1 d .
H20 H 0.0953 0.3545 1.5101 0.066 Uiso 1 1 calc R
B21 B 0.1500(16) 0.2052(14) 1.4078(12) 0.057(5) Uani 1 1 d .
H21 H 0.2174 0.1483 1.4389 0.069 Uiso 1 1 calc R
B22 B -0.0091(18) 0.2278(14) 1.4875(14) 0.067(5) Uani 1 1 d .
H22 H -0.0468 0.1867 1.5718 0.081 Uiso 1 1 calc R
C19 C 0.313(4) 0.758(3) 0.760(3) 0.227(17) Uiso 1 1 d .
H19A H 0.2657 0.7877 0.7142 0.273 Uiso 1 1 calc R
H19B H 0.2887 0.8091 0.8063 0.273 Uiso 1 1 calc R
Cl2 Cl 0.4308(17) 0.7843(13) 0.6843(14) 0.331(8) Uiso 1 1 d .
Cl1 Cl 0.2357(15) 0.6661(13) 0.8445(14) 0.349(8) Uiso 1 1 d .

loop_
_atom_site_aniso_label
_atom_site_aniso_U_11
_atom_site_aniso_U_22
_atom_site_aniso_U_33
_atom_site_aniso_U_23
_atom_site_aniso_U_13
_atom_site_aniso_U_12
W1 0.0362(3) 0.0405(3) 0.0279(3) -0.0105(2) -0.0077(2) -0.0096(2)
Rh2 0.0329(6) 0.0362(6) 0.0294(5) -0.0081(4) -0.0081(4) -0.0083(5)
S1 0.0383(18) 0.0361(17) 0.0335(16) -0.0095(13) -0.0119(14) -0.0070(14)
S2 0.0393(18) 0.0396(18) 0.0356(17) -0.0111(14) -0.0130(15) -0.0067(15)
S3 0.046(2) 0.0383(18) 0.0346(17) -0.0097(14) -0.0054(15) -0.0065(15)
S4 0.051(2) 0.0425(19) 0.0329(17) -0.0099(14) -0.0096(16) -0.0055(16)
C1 0.074(11) 0.065(10) 0.028(7) -0.017(7) -0.006(7) -0.042(9)
O1 0.057(7) 0.122(10) 0.049(6) -0.016(6) -0.020(6) -0.029(7)
C2 0.027(7) 0.066(10) 0.047(8) -0.013(7) -0.011(6) -0.017(7)
O2 0.055(6) 0.070(7) 0.056(6) -0.021(5) -0.012(5) -0.029(6)
C3 0.038(7) 0.046(7) 0.037(7) -0.018(6) -0.017(6) -0.006(6)
C4 0.048(8) 0.035(7) 0.032(7) -0.006(5) -0.006(6) -0.018(6)
C5 0.052(8) 0.041(7) 0.024(6) -0.013(5) -0.004(6) -0.016(6)
C6 0.049(8) 0.045(8) 0.032(7) -0.014(6) -0.013(6) -0.005(6)
C7 0.050(8) 0.038(7) 0.031(7) -0.013(6) 0.004(6) -0.017(6)
C8 0.038(7) 0.042(7) 0.039(7) -0.013(6) -0.006(6) -0.011(6)
C9 0.026(7) 0.047(8) 0.043(8) -0.004(6) -0.005(6) -0.014(6)
C10 0.035(7) 0.041(7) 0.037(7) 0.005(6) -0.017(6) -0.006(6)
C11 0.025(6) 0.048(8) 0.025(6) -0.008(6) 0.001(5) -0.005(6)
C12 0.051(9) 0.049(8) 0.035(7) -0.011(6) -0.012(7) 0.007(7)
C13 0.069(10) 0.047(8) 0.049(9) -0.009(7) -0.007(8) -0.018(8)
C14 0.039(8) 0.080(11) 0.069(10) -0.015(8) -0.029(8) -0.018(8)
C15 0.035(8) 0.062(9) 0.058(9) -0.020(7) -0.021(7) 0.006(7)
C16 0.053(9) 0.044(8) 0.049(8) -0.020(6) -0.008(7) -0.003(7)
B3 0.041(9) 0.051(9) 0.042(9) -0.026(7) -0.009(7) -0.011(7)
B4 0.047(9) 0.052(9) 0.034(8) -0.013(7) -0.025(7) 0.009(8)
B5 0.050(10) 0.048(9) 0.055(10) -0.014(8) -0.027(8) -0.011(8)
B6 0.052(10) 0.055(10) 0.036(9) 0.006(7) -0.014(8) -0.020(8)
B7 0.055(11) 0.051(10) 0.050(10) -0.025(8) -0.017(8) -0.007(8)
B8 0.074(13) 0.050(10) 0.053(10) -0.012(8) -0.027(10) -0.017(9)
B9 0.033(9) 0.082(13) 0.069(12) -0.033(10) -0.021(9) -0.005(9)
B10 0.050(11) 0.078(13) 0.067(12) -0.014(10) -0.027(10) -0.017(10)
B11 0.069(12) 0.045(10) 0.060(11) -0.015(8) -0.025(10) -0.021(9)
B12 0.074(13) 0.068(12) 0.059(11) -0.008(9) -0.042(10) -0.030(10)
B13 0.034(8) 0.071(11) 0.027(7) -0.014(7) -0.002(6) -0.020(8)
B14 0.041(9) 0.052(10) 0.042(9) -0.020(8) 0.011(7) -0.008(8)
B15 0.066(12) 0.065(11) 0.041(9) -0.029(8) 0.002(8) -0.035(10)
B16 0.056(11) 0.055(10) 0.051(10) -0.013(8) -0.014(8) -0.027(9)
B17 0.055(11) 0.048(10) 0.045(9) -0.006(8) -0.015(8) -0.017(8)
B18 0.048(10) 0.062(11) 0.037(9) -0.012(8) 0.002(8) -0.014(9)
B19 0.054(11) 0.079(13) 0.033(9) -0.024(9) 0.008(8) -0.016(10)
B20 0.041(9) 0.080(12) 0.039(9) -0.029(9) 0.002(8) -0.016(9)
B21 0.057(11) 0.075(12) 0.036(9) -0.011(8) -0.011(8) -0.015(10)
B22 0.078(14) 0.065(12) 0.040(10) -0.007(9) 0.008(9) -0.033(10)

loop_
_atom_type_symbol
_atom_type_description
_atom_type_scat_dispersion_real
_atom_type_scat_dispersion_imag
_atom_type_scat_source
C C 0.0033 0.0016 'International Tables Vol C Tables 4.2.6.8 and 6.1.1.4'
H H 0.0000 0.0000 'International Tables Vol C Tables 4.2.6.8 and 6.1.1.4'
B B 0.0013 0.0007 'International Tables Vol C Tables 4.2.6.8 and 6.1.1.4'
O O 0.0106 0.0060 'International Tables Vol C Tables 4.2.6.8 and 6.1.1.4'
S S 0.1246 0.1234 'International Tables Vol C Tables 4.2.6.8 and 6.1.1.4'
Cl Cl 0.1484 0.1585 'International Tables Vol C Tables 4.2.6.8 and 6.1.1.4'
Rh Rh -1.1178 0.9187 'International Tables Vol C Tables 4.2.6.8 and 6.1.1.4'
W W -0.8490 6.8722 'International Tables Vol C Tables 4.2.6.8 and 6.1.1.4'

loop_
_geom_angle_atom_site_label_1
_geom_angle_atom_site_label_2
_geom_angle_atom_site_label_3
_geom_angle
C1 W1 C2 81.2(5)
C1 W1 S3 132.2(4)
C2 W1 S3 77.7(4)
C1 W1 S4 77.7(4)
C2 W1 S4 132.8(4)
S3 W1 S4 86.07(12)
C1 W1 S2 78.3(4)
C2 W1 S2 127.0(4)
S3 W1 S2 146.73(12)
S4 W1 S2 89.16(11)
C1 W1 S1 124.1(4)
C2 W1 S1 76.7(4)
S3 W1 S1 91.86(11)
S4 W1 S1 148.58(12)
S2 W1 S1 75.60(10)
C1 W1 Rh2 71.1(4)
C2 W1 Rh2 73.5(4)
S3 W1 Rh2 138.94(8)
S4 W1 Rh2 134.98(8)
S2 W1 Rh2 53.69(8)
S1 W1 Rh2 53.59(8)
C8 Rh2 C7 38.7(4)
C8 Rh2 C10 62.8(5)
C7 Rh2 C10 63.7(5)
C8 Rh2 C11 63.2(4)
C7 Rh2 C11 37.3(4)
C10 Rh2 C11 38.6(4)
C8 Rh2 C9 36.9(4)
C7 Rh2 C9 63.7(5)
C10 Rh2 C9 37.9(4)
C11 Rh2 C9 63.7(5)
C8 Rh2 S1 107.7(3)
C7 Rh2 S1 107.1(4)
C10 Rh2 S1 169.9(3)
C11 Rh2 S1 135.8(3)
C9 Rh2 S1 135.8(3)
C8 Rh2 S2 170.0(3)
C7 Rh2 S2 133.7(3)
C10 Rh2 S2 109.0(3)
C11 Rh2 S2 106.8(3)
C9 Rh2 S2 139.3(3)
S1 Rh2 S2 80.15(11)
C8 Rh2 W1 131.6(3)
C7 Rh2 W1 162.0(3)
C10 Rh2 W1 130.4(3)
C11 Rh2 W1 160.6(3)
C9 Rh2 W1 118.7(3)
S1 Rh2 W1 57.80(8)
S2 Rh2 W1 57.75(8)
C3 S1 Rh2 103.9(4)
C3 S1 W1 103.9(4)
Rh2 S1 W1 68.61(9)
C4 S2 Rh2 103.8(4)
C4 S2 W1 103.1(4)
Rh2 S2 W1 68.57(9)
C5 S3 W1 109.3(4)
C6 S4 W1 110.5(4)
O1 C1 W1 171.5(11)
O2 C2 W1 176.6(11)
C4 C3 B4 112.0(9)
C4 C3 B3 62.7(8)
B4 C3 B3 61.8(8)
C4 C3 B6 61.7(8)
B4 C3 B6 114.2(10)
B3 C3 B6 115.1(10)
C4 C3 B5 112.9(10)
B4 C3 B5 62.6(8)
B3 C3 B5 114.7(9)
B6 C3 B5 63.0(8)
C4 C3 S1 113.7(8)
B4 C3 S1 124.3(9)
B3 C3 S1 116.5(9)
B6 C3 S1 114.5(8)
B5 C3 S1 121.9(8)
C3 C4 B7 112.3(10)
C3 C4 B6 63.1(8)
B7 C4 B6 114.5(11)
C3 C4 B3 62.3(7)
B7 C4 B3 62.0(8)
B6 C4 B3 115.9(10)
C3 C4 B11 110.7(11)
B7 C4 B11 62.3(9)
B6 C4 B11 61.2(9)
B3 C4 B11 112.7(10)
C3 C4 S2 113.9(8)
B7 C4 S2 122.7(9)
B6 C4 S2 115.6(9)
B3 C4 S2 115.3(8)
B11 C4 S2 125.2(9)
C6 C5 B16 63.7(8)
C6 C5 B15 112.0(10)
B16 C5 B15 60.2(9)
C6 C5 B13 63.5(8)
B16 C5 B13 116.4(10)
B15 C5 B13 113.5(10)
C6 C5 B14 111.2(10)
B16 C5 B14 112.0(10)
B15 C5 B14 62.5(9)
B13 C5 B14 60.5(8)
C6 C5 S3 117.4(8)
B16 C5 S3 117.5(9)
B15 C5 S3 120.6(9)
B13 C5 S3 116.7(8)
B14 C5 S3 121.4(10)
C5 C6 B17 112.2(10)
C5 C6 B21 111.0(10)
B17 C6 B21 62.4(9)
C5 C6 B16 60.1(8)
B17 C6 B16 113.0(10)
B21 C6 B16 62.1(9)
C5 C6 B13 61.7(8)
B17 C6 B13 62.8(9)
B21 C6 B13 113.7(10)
B16 C6 B13 112.0(10)
C5 C6 S4 116.7(8)
B17 C6 S4 122.0(9)
B21 C6 S4 121.3(10)
B16 C6 S4 117.4(9)
B13 C6 S4 117.9(8)
C11 C7 C8 107.2(12)
C11 C7 C12 127.5(11)
C8 C7 C12 125.0(11)
C11 C7 Rh2 72.0(7)
C8 C7 Rh2 70.5(7)
C12 C7 Rh2 128.0(9)
C9 C8 C7 109.6(11)
C9 C8 C13 127.4(12)
C7 C8 C13 122.7(12)
C9 C8 Rh2 72.9(7)
C7 C8 Rh2 70.8(7)
C13 C8 Rh2 127.0(9)
C8 C9 C10 107.6(11)
C8 C9 C14 127.5(12)
C10 C9 C14 124.6(12)
C8 C9 Rh2 70.2(7)
C10 C9 Rh2 70.3(7)
C14 C9 Rh2 130.0(9)
C9 C10 C11 107.7(10)
C9 C10 C15 127.1(12)
C11 C10 C15 125.0(12)
C9 C10 Rh2 71.8(7)
C11 C10 Rh2 70.9(6)
C15 C10 Rh2 126.4(9)
C7 C11 C10 107.8(11)
C7 C11 C16 128.6(11)
C10 C11 C16 123.5(11)
C7 C11 Rh2 70.7(7)
C10 C11 Rh2 70.4(7)
C16 C11 Rh2 125.6(8)
C3 B3 C4 55.0(7)
C3 B3 B7 103.3(10)
C4 B3 B7 58.2(8)
C3 B3 B4 59.0(7)
C4 B3 B4 103.6(10)
B7 B3 B4 109.4(11)
C3 B3 B8 105.7(11)
C4 B3 B8 106.1(11)
B7 B3 B8 62.4(9)
B4 B3 B8 60.6(9)
C3 B4 B3 59.2(7)
C3 B4 B9 104.7(11)
B3 B4 B9 107.5(11)
C3 B4 B8 105.2(10)
B3 B4 B8 59.7(9)
B9 B4 B8 60.0(9)
C3 B4 B5 59.6(8)
B3 B4 B5 110.0(10)
B9 B4 B5 60.7(9)
B8 B4 B5 110.0(12)
C3 B5 B4 57.7(8)
C3 B5 B9 101.8(10)
B4 B5 B9 58.8(9)
C3 B5 B6 57.9(8)
B4 B5 B6 106.1(11)
B9 B5 B6 105.2(11)
C3 B5 B10 101.6(10)
B4 B5 B10 105.1(11)
B9 B5 B10 58.5(9)
B6 B5 B10 58.6(9)
C4 B6 C3 55.2(7)
C4 B6 B11 60.1(9)
C3 B6 B11 103.7(11)
C4 B6 B10 104.3(12)
C3 B6 B10 104.7(11)
B11 B6 B10 58.0(10)
C4 B6 B5 104.4(10)
C3 B6 B5 59.1(8)
B11 B6 B5 108.0(12)
B10 B6 B5 61.5(9)
C4 B7 B3 59.8(8)
C4 B7 B11 59.8(8)
B3 B7 B11 108.9(11)
C4 B7 B12 103.9(11)
B3 B7 B12 106.5(12)
B11 B7 B12 58.2(9)
C4 B7 B8 104.6(11)
B3 B7 B8 58.8(9)
B11 B7 B8 106.6(12)
B12 B7 B8 59.5(9)
B3 B8 B9 107.3(11)
B3 B8 B4 59.6(8)
B9 B8 B4 59.7(9)
B3 B8 B12 106.7(11)
B9 B8 B12 58.8(10)
B4 B8 B12 106.1(12)
B3 B8 B7 58.8(9)
B9 B8 B7 106.3(12)
B4 B8 B7 105.8(11)
B12 B8 B7 59.8(9)
B12 B9 B4 108.7(11)
B12 B9 B8 61.4(10)
B4 B9 B8 60.3(9)
B12 B9 B10 58.2(10)
B4 B9 B10 109.0(11)
B8 B9 B10 108.7(12)
B12 B9 B5 108.9(12)
B4 B9 B5 60.5(9)
B8 B9 B5 110.1(11)
B10 B9 B5 61.9(9)
B11 B10 B12 60.8(10)
B11 B10 B9 108.0(13)
B12 B10 B9 60.1(10)
B11 B10 B6 59.7(9)
B12 B10 B6 108.6(13)
B9 B10 B6 107.1(12)
B11 B10 B5 108.1(12)
B12 B10 B5 108.6(13)
B9 B10 B5 59.6(9)
B6 B10 B5 59.9(8)
B10 B11 C4 106.5(12)
B10 B11 B12 59.8(10)
C4 B11 B12 105.5(12)
B10 B11 B6 62.2(10)
C4 B11 B6 58.8(8)
B12 B11 B6 109.7(13)
B10 B11 B7 110.4(13)
C4 B11 B7 58.0(8)
B12 B11 B7 62.0(10)
B6 B11 B7 108.8(12)
B10 B12 B11 59.4(10)
B10 B12 B9 61.7(10)
B11 B12 B9 108.1(12)
B10 B12 B8 110.2(13)
B11 B12 B8 108.9(12)
B9 B12 B8 59.8(9)
B10 B12 B7 108.3(11)
B11 B12 B7 59.8(9)
B9 B12 B7 107.9(12)
B8 B12 B7 60.7(9)
C5 B13 B18 106.2(10)
C5 B13 B14 59.8(8)
B18 B13 B14 61.3(9)
C5 B13 C6 54.8(7)
B18 B13 C6 104.6(10)
B14 B13 C6 103.7(11)
C5 B13 B17 101.8(10)
B18 B13 B17 60.9(9)
B14 B13 B17 108.3(11)
C6 B13 B17 56.9(8)
C5 B14 B13 59.7(8)
C5 B14 B19 103.8(12)
B13 B14 B19 109.1(12)
C5 B14 B18 104.5(11)
B13 B14 B18 59.2(8)
B19 B14 B18 62.0(9)
C5 B14 B15 58.4(8)
B13 B14 B15 109.4(12)
B19 B14 B15 59.3(9)
B18 B14 B15 109.4(13)
B16 B15 C5 58.6(9)
B16 B15 B20 59.7(10)
C5 B15 B20 104.4(11)
B16 B15 B19 107.3(13)
C5 B15 B19 104.5(11)
B20 B15 B19 59.6(10)
B16 B15 B14 107.9(11)
C5 B15 B14 59.1(8)
B20 B15 B14 107.5(12)
B19 B15 B14 59.6(9)
C5 B16 B15 61.3(9)
C5 B16 B20 108.0(12)
B15 B16 B20 61.7(10)
C5 B16 C6 56.3(8)
B15 B16 C6 106.9(11)
B20 B16 C6 106.5(11)
C5 B16 B21 105.0(11)
B15 B16 B21 110.8(12)
B20 B16 B21 61.2(9)
C6 B16 B21 58.6(8)
C6 B17 B21 59.4(8)
C6 B17 B18 104.9(11)
B21 B17 B18 108.4(12)
C6 B17 B13 60.3(8)
B21 B17 B13 109.3(11)
B18 B17 B13 57.9(8)
C6 B17 B22 104.8(11)
B21 B17 B22 59.8(10)
B18 B17 B22 60.1(10)
B13 B17 B22 106.4(11)
B13 B18 B14 59.5(8)
B13 B18 B17 61.2(9)
B14 B18 B17 107.1(11)
B13 B18 B22 109.2(12)
B14 B18 B22 106.0(12)
B17 B18 B22 60.3(9)
B13 B18 B19 106.7(11)
B14 B18 B19 58.7(9)
B17 B18 B19 105.9(12)
B22 B18 B19 58.2(10)
B20 B19 B15 60.1(10)
B20 B19 B14 109.0(11)
B15 B19 B14 61.1(9)
B20 B19 B22 60.7(11)
B15 B19 B22 109.0(13)
B14 B19 B22 108.3(12)
B20 B19 B18 109.0(12)
B15 B19 B18 108.7(10)
B14 B19 B18 59.3(9)
B22 B19 B18 60.4(10)
B16 B20 B19 106.9(12)
B16 B20 B15 58.6(9)
B19 B20 B15 60.3(9)
B16 B20 B22 108.5(11)
B19 B20 B22 60.1(10)
B15 B20 B22 108.6(12)
B16 B20 B21 61.0(9)
B19 B20 B21 108.0(12)
B15 B20 B21 108.1(11)
B22 B20 B21 60.1(10)
C6 B21 B17 58.2(9)
C6 B21 B16 59.3(8)
B17 B21 B16 107.4(12)
C6 B21 B20 104.5(12)
B17 B21 B20 108.7(13)
B16 B21 B20 57.8(9)
C6 B21 B22 105.1(12)
B17 B21 B22 61.3(10)
B16 B21 B22 105.8(13)
B20 B21 B22 59.8(10)
B19 B22 B20 59.1(10)
B19 B22 B21 107.2(12)
B20 B22 B21 60.1(9)
B19 B22 B18 61.4(10)
B20 B22 B18 108.5(12)
B21 B22 B18 107.3(11)
B19 B22 B17 107.8(12)
B20 B22 B17 107.1(11)
B21 B22 B17 59.0(9)
B18 B22 B17 59.6(9)
Cl2 C19 Cl1 148(3)

loop_
_geom_bond_atom_site_label_1
_geom_bond_atom_site_label_2
_geom_bond_distance
W1 C1 1.943(17)
W1 C2 2.004(14)
W1 S3 2.368(3)
W1 S4 2.368(3)
W1 S2 2.490(3)
W1 S1 2.491(3)
W1 Rh2 2.7408(14)
Rh2 C8 2.172(12)
Rh2 C7 2.177(12)
Rh2 C10 2.187(12)
Rh2 C11 2.194(11)
Rh2 C9 2.207(12)
Rh2 S1 2.369(3)
Rh2 S2 2.373(3)
S1 C3 1.810(12)
S2 C4 1.821(13)
S3 C5 1.796(12)
S4 C6 1.771(12)
C1 O1 1.188(17)
C2 O2 1.148(14)
C3 C4 1.588(16)
C3 B4 1.711(17)
C3 B3 1.715(17)
C3 B6 1.724(18)
C3 B5 1.745(19)
C4 B7 1.693(18)
C4 B6 1.70(2)
C4 B3 1.721(18)
C4 B11 1.73(2)
C5 C6 1.610(17)
C5 B16 1.68(2)
C5 B15 1.724(17)
C5 B13 1.735(19)
C5 B14 1.737(19)
C6 B17 1.700(19)
C6 B21 1.720(19)
C6 B16 1.734(19)
C6 B13 1.764(19)
C7 C11 1.399(17)
C7 C8 1.442(16)
C7 C12 1.504(17)
C8 C9 1.388(17)
C8 C13 1.497(17)
C9 C10 1.426(17)
C9 C14 1.491(17)
C10 C11 1.449(16)
C10 C15 1.502(16)
C11 C16 1.515(16)
B3 B7 1.76(2)
B3 B4 1.76(2)
B3 B8 1.76(2)
B4 B9 1.77(2)
B4 B8 1.78(2)
B4 B5 1.80(2)
B5 B9 1.80(2)
B5 B6 1.81(2)
B5 B10 1.84(2)
B6 B11 1.74(2)
B6 B10 1.79(2)
B7 B11 1.77(2)
B7 B12 1.81(2)
B7 B8 1.82(2)
B8 B9 1.77(2)
B8 B12 1.80(2)
B9 B12 1.75(2)
B9 B10 1.78(2)
B10 B11 1.71(2)
B10 B12 1.72(2)
B11 B12 1.74(2)
B13 B18 1.74(2)
B13 B14 1.75(2)
B13 B17 1.81(2)
B14 B19 1.77(2)
B14 B18 1.78(2)
B14 B15 1.79(2)
B15 B16 1.71(2)
B15 B20 1.76(2)
B15 B19 1.76(2)
B16 B20 1.72(2)
B16 B21 1.78(2)
B17 B21 1.77(2)
B17 B18 1.80(2)
B17 B22 1.81(2)
B18 B22 1.81(3)
B18 B19 1.83(2)
B19 B20 1.75(2)
B19 B22 1.77(3)
B20 B22 1.78(2)
B20 B21 1.79(2)
B21 B22 1.79(2)
C19 Cl2 1.46(3)
C19 Cl1 1.63(3)
